data_4517164
loop_
_publ_author_name
'Feng, Sheng'
'Hao, Hua'
'Liu, Peng'
'Buchwald, Stephen L.'

_publ_section_title
;
 Diastereo- and Enantioselective CuH-Catalyzed Hydroamination of Strained
 Trisubstituted Alkenes
;
_journal_name_full 'ACS Catalysis'
_journal_page_first 282
_journal_paper_doi 10.1021/acscatal.9b04871
_journal_year 2019
_chemical_absolute_configuration ad
_chemical_formula_sum 'C25 H29 N S'
_chemical_formula_weight 375.55
_space_group_crystal_system monoclinic
_space_group_IT_number 4
_space_group_name_Hall 'P 2yb'
_space_group_name_H-M_alt 'P 1 21 1'
_atom_sites_solution_hydrogens geom
_atom_sites_solution_primary direct
_atom_sites_solution_secondary difmap
_audit_creation_method SHELXL-2018/3
_cell_angle_alpha 90
_cell_angle_beta 93.997(4)
_cell_angle_gamma 90
_cell_formula_units_Z 2
_cell_length_a 13.0414(11)
_cell_length_b 5.7208(4)
_cell_length_c 14.1145(12)
_cell_measurement_reflns_used 9701
_cell_measurement_temperature 99(2)
_cell_measurement_theta_max 30.52
_cell_measurement_theta_min 2.20
_cell_volume 1050.48(15)
_computing_cell_refinement 'SAINT 8.38A (Bruker-AXS, 2017)'
_computing_data_collection 'APEX3 v2017.3.0 (Bruker-AXS, 2017)'
_computing_data_reduction 'SAINT 8.38A (Bruker-AXS, 2017)'
_computing_molecular_graphics 'Bruker SHELXTL'
_computing_publication_material 'Bruker SHELXTL'
_computing_structure_refinement 'SHELXL-2018/3 (Sheldrick, 2018)'
_computing_structure_solution 'SHELXT-2015 (Sheldrick, 2015)'
_diffrn_ambient_temperature 99(2)
_diffrn_detector_area_resol_mean 7.4
_diffrn_measured_fraction_theta_full 0.999
_diffrn_measured_fraction_theta_max 0.999
_diffrn_measurement_device_type 'Bruker Photon2 CPAD'
_diffrn_measurement_method '\f and \w scans'
_diffrn_radiation_type MoK\a
_diffrn_radiation_wavelength 0.71073
_diffrn_reflns_av_R_equivalents 0.0653
_diffrn_reflns_av_unetI/netI 0.0261
_diffrn_reflns_Laue_measured_fraction_full 0.999
_diffrn_reflns_Laue_measured_fraction_max 0.999
_diffrn_reflns_limit_h_max 18
_diffrn_reflns_limit_h_min -18
_diffrn_reflns_limit_k_max 8
_diffrn_reflns_limit_k_min -8
_diffrn_reflns_limit_l_max 20
_diffrn_reflns_limit_l_min -20
_diffrn_reflns_number 89778
_diffrn_reflns_point_group_measured_fraction_full 0.999
_diffrn_reflns_point_group_measured_fraction_max 0.997
_diffrn_reflns_theta_full 25.242
_diffrn_reflns_theta_max 30.541
_diffrn_reflns_theta_min 1.446
_diffrn_source 'I\mS micro-focus sealed tube, multilayer optics'
_exptl_absorpt_coefficient_mu 0.163
_exptl_absorpt_correction_T_max 0.7363
_exptl_absorpt_correction_T_min 0.6858
_exptl_absorpt_correction_type multi-scan
_exptl_absorpt_process_details 'SADABS (Herbst-Irmer et al., 2015)'
_exptl_crystal_colour colourless
_exptl_crystal_density_diffrn 1.187
_exptl_crystal_density_method 'not measured'
_exptl_crystal_description needle
_exptl_crystal_F_000 404
_exptl_crystal_size_max 0.570
_exptl_crystal_size_mid 0.165
_exptl_crystal_size_min 0.160
_refine_diff_density_max 0.365
_refine_diff_density_min -0.438
_refine_diff_density_rms 0.094
_refine_ls_abs_structure_details
; 
 Flack x determined using 2665 quotients [(I+)-(I-)]/[(I+)+(I-)] 
 (Parsons, Flack and Wagner, Acta Cryst. B69 (2013) 249-259). 
;
_refine_ls_abs_structure_Flack 0.04(2)
_refine_ls_extinction_coef 0.192(12)
_refine_ls_extinction_expression Fc^*^=kFc[1+0.001xFc^2^\l^3^/sin(2\q)]^-1/4^
_refine_ls_extinction_method 'SHELXL-2018/3 (Sheldrick 2018)'
_refine_ls_goodness_of_fit_ref 1.125
_refine_ls_hydrogen_treatment constr
_refine_ls_matrix_type full
_refine_ls_number_parameters 309
_refine_ls_number_reflns 6421
_refine_ls_number_restraints 366
_refine_ls_restrained_S_all 1.103
_refine_ls_R_factor_all 0.0454
_refine_ls_R_factor_gt 0.0440
_refine_ls_shift/su_max 0.000
_refine_ls_shift/su_mean 0.000
_refine_ls_structure_factor_coef Fsqd
_refine_ls_weighting_details 'w=1/[\s^2^(Fo^2^)+(0.0714P)^2^+0.1157P] where P=(Fo^2^+2Fc^2^)/3'
_refine_ls_weighting_scheme calc
_refine_ls_wR_factor_gt 0.1092
_refine_ls_wR_factor_ref 0.1098
_reflns_Friedel_coverage 0.828
_reflns_Friedel_fraction_full 1.000
_reflns_Friedel_fraction_max 0.995
_reflns_number_gt 6156
_reflns_number_total 6421
_reflns_threshold_expression 'I > 2\s(I)'
_cod_data_source_file cs9b04871_si_002.cif
_cod_data_source_block P19056
_cod_original_sg_symbol_H-M 'P 21'
_cod_database_code 4517164
_shelx_shelxl_version_number 2018/3
_shelx_space_group_comment
; 
The symmetry employed for this shelxl refinement is uniquely defined 
by the following loop, which should always be used as a source of 
symmetry information in preference to the above space-group names. 
They are only intended as comments. 
;
_shelx_estimated_absorpt_t_min 0.913
_shelx_estimated_absorpt_t_max 0.974

loop_
_space_group_symop_operation_xyz
'x, y, z'
'-x, y+1/2, -z'

loop_
_atom_site_label
_atom_site_type_symbol
_atom_site_fract_x
_atom_site_fract_y
_atom_site_fract_z
_atom_site_U_iso_or_equiv
_atom_site_adp_type
_atom_site_occupancy
_atom_site_site_symmetry_order
_atom_site_calc_flag
_atom_site_refinement_flags_posn
_atom_site_refinement_flags_adp
_atom_site_refinement_flags_occupancy
_atom_site_disorder_assembly
_atom_site_disorder_group
S1 S 0.63741(3) 0.55376(10) 0.24246(3) 0.02890(14) Uani 1 1 d . . . . .
N1 N 0.36740(11) 0.4120(3) 0.23090(10) 0.0173(3) Uani 1 1 d . . . . .
C1 C 0.40602(13) 0.4122(3) 0.33053(11) 0.0171(3) Uani 1 1 d . . . . .
H1 H 0.452763 0.548510 0.344156 0.021 Uiso 1 1 calc R U . . .
C2 C 0.45672(15) 0.1836(3) 0.36943(12) 0.0235(3) Uani 1 1 d . . . . .
H2A H 0.431791 0.040834 0.335537 0.028 Uiso 1 1 calc R U . . .
H2B H 0.532761 0.188781 0.375926 0.028 Uiso 1 1 calc R U . . .
C3 C 0.40513(16) 0.2304(3) 0.46314(12) 0.0235(3) Uani 1 1 d . . . . .
H3A H 0.449906 0.312885 0.511837 0.028 Uiso 1 1 calc R U . . .
H3B H 0.373607 0.090089 0.490109 0.028 Uiso 1 1 calc R U . . .
C4 C 0.32713(14) 0.3921(3) 0.40686(11) 0.0194(3) Uani 1 1 d . . . . .
H4 H 0.266010 0.299900 0.381720 0.023 Uiso 1 1 calc R U . . .
C5 C 0.29268(14) 0.6095(3) 0.45801(12) 0.0220(3) Uani 1 1 d . . . . .
H5A H 0.245661 0.701035 0.414195 0.026 Uiso 1 1 calc R U . . .
H5B H 0.353463 0.707936 0.475633 0.026 Uiso 1 1 calc R U . . .
C6 C 0.23787(13) 0.5514(4) 0.54781(11) 0.0233(3) Uani 1 1 d D U . . .
H6A H 0.217580 0.698807 0.578157 0.028 Uiso 0.832(9) 1 calc R U P A 1
H6B H 0.286247 0.468248 0.593291 0.028 Uiso 0.832(9) 1 calc R U P A 1
H6C H 0.272604 0.417796 0.581050 0.028 Uiso 0.168(9) 1 calc R U P A 2
H6D H 0.241878 0.687433 0.591282 0.028 Uiso 0.168(9) 1 calc R U P A 2
C7 C 0.1412(3) 0.3983(8) 0.5266(3) 0.0291(7) Uani 0.832(9) 1 d D U P A 1
H7A H 0.097509 0.470960 0.474501 0.035 Uiso 0.832(9) 1 calc R U P A 1
H7B H 0.162712 0.242714 0.504547 0.035 Uiso 0.832(9) 1 calc R U P A 1
C8 C 0.0787(5) 0.3669(10) 0.6110(5) 0.0215(8) Uani 0.832(9) 1 d D U P A 1
C9 C 0.0110(4) 0.5437(9) 0.6349(3) 0.0292(8) Uani 0.832(9) 1 d D U P A 1
H9 H 0.005356 0.681600 0.597370 0.035 Uiso 0.832(9) 1 calc R U P A 1
C10 C -0.0482(2) 0.5205(8) 0.7128(3) 0.0370(8) Uani 0.832(9) 1 d D U P A 1
H10 H -0.094422 0.641458 0.727512 0.044 Uiso 0.832(9) 1 calc R U P A 1
C11 C -0.0399(2) 0.3222(9) 0.7689(2) 0.0379(9) Uani 0.832(9) 1 d D U P A 1
H11 H -0.079848 0.307618 0.822335 0.045 Uiso 0.832(9) 1 calc R U P A 1
C12 C 0.0262(4) 0.1461(8) 0.7470(3) 0.0403(10) Uani 0.832(9) 1 d D U P A 1
H12 H 0.032109 0.010112 0.785632 0.048 Uiso 0.832(9) 1 calc R U P A 1
C13 C 0.0847(3) 0.1667(6) 0.6683(3) 0.0333(8) Uani 0.832(9) 1 d D U P A 1
H13 H 0.129373 0.042886 0.653358 0.040 Uiso 0.832(9) 1 calc R U P A 1
C7A C 0.1280(11) 0.492(4) 0.5230(12) 0.032(3) Uani 0.168(9) 1 d D U P A 2
H7A1 H 0.124474 0.376343 0.470555 0.038 Uiso 0.168(9) 1 calc R U P A 2
H7A2 H 0.091386 0.634156 0.499651 0.038 Uiso 0.168(9) 1 calc R U P A 2
C8A C 0.073(3) 0.392(6) 0.605(3) 0.027(4) Uani 0.168(9) 1 d D U P A 2
C9A C -0.001(2) 0.510(4) 0.6534(18) 0.028(4) Uani 0.168(9) 1 d D U P A 2
H9A H -0.024456 0.659277 0.631952 0.034 Uiso 0.168(9) 1 calc R U P A 2
C10A C -0.0419(11) 0.411(4) 0.7321(11) 0.031(3) Uani 0.168(9) 1 d D U P A 2
H10A H -0.090869 0.494065 0.765790 0.037 Uiso 0.168(9) 1 calc R U P A 2
C11A C -0.0113(15) 0.197(4) 0.7603(15) 0.038(4) Uani 0.168(9) 1 d D U P A 2
H11A H -0.044836 0.124527 0.810206 0.046 Uiso 0.168(9) 1 calc R U P A 2
C12A C 0.0672(13) 0.077(3) 0.7200(12) 0.037(3) Uani 0.168(9) 1 d D U P A 2
H12A H 0.091561 -0.067972 0.745387 0.044 Uiso 0.168(9) 1 calc R U P A 2
C13A C 0.1091(12) 0.175(3) 0.6413(13) 0.029(3) Uani 0.168(9) 1 d D U P A 2
H13A H 0.162315 0.095648 0.611703 0.035 Uiso 0.168(9) 1 calc R U P A 2
C14 C 0.44875(13) 0.3576(3) 0.16650(11) 0.0185(3) Uani 1 1 d . . . . .
H14A H 0.415907 0.334065 0.101834 0.022 Uiso 1 1 calc R U . . .
H14B H 0.481048 0.207578 0.186913 0.022 Uiso 1 1 calc R U . . .
C15 C 0.53277(11) 0.5382(3) 0.16082(10) 0.0188(3) Uani 1 1 d . . . . .
C16 C 0.53784(13) 0.7146(3) 0.09564(12) 0.0215(3) Uani 1 1 d . . . . .
H16 H 0.487495 0.736995 0.044507 0.026 Uiso 1 1 calc R U . . .
C17 C 0.62551(14) 0.8611(4) 0.11165(13) 0.0239(3) Uani 1 1 d . . . . .
H17 H 0.639863 0.990327 0.072448 0.029 Uiso 1 1 calc R U . . .
C18 C 0.68656(14) 0.7957(4) 0.18928(13) 0.0256(4) Uani 1 1 d . . . . .
H18 H 0.748113 0.873324 0.211164 0.031 Uiso 1 1 calc R U . . .
C19 C 0.31489(14) 0.6332(3) 0.20701(12) 0.0195(3) Uani 1 1 d . . . . .
H19A H 0.366656 0.759780 0.207043 0.023 Uiso 1 1 calc R U . . .
H19B H 0.267522 0.669769 0.256815 0.023 Uiso 1 1 calc R U . . .
C20 C 0.25445(12) 0.6294(3) 0.11148(11) 0.0175(3) Uani 1 1 d . . . . .
C21 C 0.18848(13) 0.4413(3) 0.08458(12) 0.0200(3) Uani 1 1 d . . . . .
H21 H 0.185491 0.309225 0.125082 0.024 Uiso 1 1 calc R U . . .
C22 C 0.12860(14) 0.4471(4) 0.00057(14) 0.0263(4) Uani 1 1 d . . . . .
H22 H 0.084795 0.319165 -0.016749 0.032 Uiso 1 1 calc R U . . .
C23 C 0.13198(15) 0.6389(4) -0.05885(14) 0.0289(4) Uani 1 1 d . . . . .
H23 H 0.090009 0.642719 -0.116608 0.035 Uiso 1 1 calc R U . . .
C24 C 0.19640(15) 0.8257(4) -0.03443(14) 0.0268(4) Uani 1 1 d . . . . .
H24 H 0.198795 0.956601 -0.075618 0.032 Uiso 1 1 calc R U . . .
C25 C 0.25749(13) 0.8210(3) 0.05039(12) 0.0206(3) Uani 1 1 d . . . . .
H25 H 0.301563 0.949088 0.066883 0.025 Uiso 1 1 calc R U . . .

loop_
_atom_site_aniso_label
_atom_site_aniso_U_11
_atom_site_aniso_U_22
_atom_site_aniso_U_33
_atom_site_aniso_U_23
_atom_site_aniso_U_13
_atom_site_aniso_U_12
S1 0.0248(2) 0.0389(3) 0.0222(2) 0.00881(19) -0.00340(14) -0.00333(19)
N1 0.0226(6) 0.0165(6) 0.0133(6) -0.0003(5) 0.0044(5) 0.0029(5)
C1 0.0224(7) 0.0154(7) 0.0139(6) -0.0006(5) 0.0029(5) 0.0011(6)
C2 0.0356(9) 0.0174(8) 0.0173(7) -0.0002(6) 0.0018(6) 0.0061(7)
C3 0.0385(9) 0.0156(7) 0.0166(7) 0.0021(6) 0.0035(6) -0.0001(7)
C4 0.0263(8) 0.0163(7) 0.0158(7) -0.0010(5) 0.0045(6) -0.0033(6)
C5 0.0291(8) 0.0196(8) 0.0179(7) -0.0009(6) 0.0058(6) 0.0004(6)
C6 0.0243(7) 0.0294(8) 0.0167(6) -0.0034(7) 0.0043(5) -0.0033(7)
C7 0.0263(13) 0.0401(18) 0.0211(12) -0.0096(13) 0.0035(9) -0.0073(13)
C8 0.0165(13) 0.0278(18) 0.0200(17) -0.0021(12) -0.0011(12) -0.0017(12)
C9 0.0234(16) 0.035(2) 0.0294(17) 0.0050(14) 0.0044(11) 0.0043(16)
C10 0.0244(11) 0.048(2) 0.0396(15) -0.0033(16) 0.0082(10) 0.0025(13)
C11 0.0297(14) 0.055(2) 0.0296(14) 0.0015(15) 0.0070(11) -0.0206(16)
C12 0.040(2) 0.041(2) 0.039(2) 0.0136(16) -0.0034(17) -0.0148(17)
C13 0.0295(17) 0.0277(14) 0.043(2) 0.0046(14) 0.0020(13) -0.0019(12)
C7A 0.019(5) 0.057(10) 0.018(5) 0.002(6) -0.001(4) -0.002(6)
C8A 0.025(7) 0.034(7) 0.023(7) 0.008(6) -0.002(5) -0.007(6)
C9A 0.024(7) 0.025(6) 0.035(8) 0.014(5) 0.007(5) -0.003(5)
C10A 0.027(5) 0.039(7) 0.028(6) 0.006(5) 0.011(5) -0.008(5)
C11A 0.034(8) 0.045(8) 0.036(7) 0.015(6) 0.000(6) -0.016(6)
C12A 0.029(6) 0.040(7) 0.040(7) 0.021(6) -0.009(5) -0.015(5)
C13A 0.020(6) 0.033(6) 0.033(7) 0.004(5) -0.005(5) -0.010(5)
C14 0.0224(7) 0.0177(7) 0.0159(6) -0.0026(6) 0.0043(5) 0.0020(6)
C15 0.0190(6) 0.0230(8) 0.0143(6) -0.0011(6) 0.0013(5) 0.0015(6)
C16 0.0211(7) 0.0258(8) 0.0176(7) 0.0022(6) 0.0020(6) 0.0011(6)
C17 0.0240(8) 0.0260(9) 0.0219(8) 0.0023(6) 0.0034(6) -0.0007(6)
C18 0.0234(8) 0.0323(10) 0.0213(8) 0.0000(7) 0.0034(6) -0.0039(7)
C19 0.0248(7) 0.0174(7) 0.0162(6) -0.0012(6) 0.0023(5) 0.0032(6)
C20 0.0185(7) 0.0177(7) 0.0166(6) -0.0010(5) 0.0043(5) 0.0032(6)
C21 0.0224(7) 0.0163(7) 0.0221(7) 0.0014(6) 0.0083(6) 0.0015(6)
C22 0.0195(7) 0.0279(9) 0.0312(9) -0.0036(7) -0.0007(6) -0.0001(7)
C23 0.0261(8) 0.0322(10) 0.0272(9) -0.0028(8) -0.0062(7) 0.0073(7)
C24 0.0310(9) 0.0242(9) 0.0249(8) 0.0054(7) -0.0001(7) 0.0072(7)
C25 0.0234(7) 0.0169(7) 0.0217(7) -0.0001(6) 0.0023(6) 0.0005(6)

loop_
_atom_type_symbol
_atom_type_description
_atom_type_scat_dispersion_real
_atom_type_scat_dispersion_imag
_atom_type_scat_source
C C 0.0033 0.0016 'International Tables Vol C Tables 4.2.6.8 and 6.1.1.4'
H H 0.0000 0.0000 'International Tables Vol C Tables 4.2.6.8 and 6.1.1.4'
N N 0.0061 0.0033 'International Tables Vol C Tables 4.2.6.8 and 6.1.1.4'
S S 0.1246 0.1234 'International Tables Vol C Tables 4.2.6.8 and 6.1.1.4'

loop_
_geom_angle_atom_site_label_1
_geom_angle_atom_site_label_2
_geom_angle_atom_site_label_3
_geom_angle
C18 S1 C15 92.95(9)
C1 N1 C19 110.16(13)
C1 N1 C14 112.23(13)
C19 N1 C14 112.58(13)
N1 C1 C4 118.01(13)
N1 C1 C2 116.79(13)
C4 C1 C2 88.76(12)
N1 C1 H1 110.5
C4 C1 H1 110.5
C2 C1 H1 110.5
C3 C2 C1 87.52(12)
C3 C2 H2A 114.1
C1 C2 H2A 114.1
C3 C2 H2B 114.1
C1 C2 H2B 114.1
H2A C2 H2B 111.2
C2 C3 C4 88.51(12)
C2 C3 H3A 113.9
C4 C3 H3A 113.9
C2 C3 H3B 113.9
C4 C3 H3B 113.9
H3A C3 H3B 111.1
C5 C4 C1 120.20(14)
C5 C4 C3 116.67(14)
C1 C4 C3 87.52(13)
C5 C4 H4 110.2
C1 C4 H4 110.2
C3 C4 H4 110.2
C4 C5 C6 112.66(15)
C4 C5 H5A 109.1
C6 C5 H5A 109.1
C4 C5 H5B 109.1
C6 C5 H5B 109.1
H5A C5 H5B 107.8
C7A C6 C5 110.6(6)
C5 C6 C7 112.53(17)
C5 C6 H6A 109.1
C7 C6 H6A 109.1
C5 C6 H6B 109.1
C7 C6 H6B 109.1
H6A C6 H6B 107.8
C7A C6 H6C 109.5
C5 C6 H6C 109.5
C7A C6 H6D 109.5
C5 C6 H6D 109.5
H6C C6 H6D 108.1
C8 C7 C6 113.2(4)
C8 C7 H7A 108.9
C6 C7 H7A 108.9
C8 C7 H7B 108.9
C6 C7 H7B 108.9
H7A C7 H7B 107.7
C9 C8 C13 117.6(4)
C9 C8 C7 119.4(4)
C13 C8 C7 123.0(3)
C10 C9 C8 121.0(4)
C10 C9 H9 119.5
C8 C9 H9 119.5
C11 C10 C9 120.3(3)
C11 C10 H10 119.9
C9 C10 H10 119.9
C12 C11 C10 119.9(3)
C12 C11 H11 120.1
C10 C11 H11 120.1
C11 C12 C13 120.2(3)
C11 C12 H12 119.9
C13 C12 H12 119.9
C12 C13 C8 121.1(3)
C12 C13 H13 119.5
C8 C13 H13 119.5
C6 C7A C8A 114(2)
C6 C7A H7A1 108.8
C8A C7A H7A1 108.8
C6 C7A H7A2 108.8
C8A C7A H7A2 108.8
H7A1 C7A H7A2 107.7
C9A C8A C13A 118.4(18)
C9A C8A C7A 124.9(17)
C13A C8A C7A 116.3(16)
C10A C9A C8A 120.7(17)
C10A C9A H9A 119.6
C8A C9A H9A 119.6
C11A C10A C9A 119.3(15)
C11A C10A H10A 120.3
C9A C10A H10A 120.3
C10A C11A C12A 122.9(16)
C10A C11A H11A 118.5
C12A C11A H11A 118.5
C11A C12A C13A 118.1(15)
C11A C12A H12A 121.0
C13A C12A H12A 121.0
C12A C13A C8A 120.2(15)
C12A C13A H13A 119.9
C8A C13A H13A 119.9
N1 C14 C15 116.27(14)
N1 C14 H14A 108.2
C15 C14 H14A 108.2
N1 C14 H14B 108.2
C15 C14 H14B 108.2
H14A C14 H14B 107.4
C16 C15 C14 127.43(14)
C16 C15 S1 109.72(13)
C14 C15 S1 122.81(12)
C15 C16 C17 113.76(15)
C15 C16 H16 123.1
C17 C16 H16 123.1
C18 C17 C16 112.61(17)
C18 C17 H17 123.7
C16 C17 H17 123.7
C17 C18 S1 110.95(14)
C17 C18 H18 124.5
S1 C18 H18 124.5
N1 C19 C20 113.46(14)
N1 C19 H19A 108.9
C20 C19 H19A 108.9
N1 C19 H19B 108.9
C20 C19 H19B 108.9
H19A C19 H19B 107.7
C25 C20 C21 118.34(15)
C25 C20 C19 120.21(15)
C21 C20 C19 121.31(15)
C22 C21 C20 120.82(16)
C22 C21 H21 119.6
C20 C21 H21 119.6
C21 C22 C23 120.14(18)
C21 C22 H22 119.9
C23 C22 H22 119.9
C22 C23 C24 120.28(17)
C22 C23 H23 119.9
C24 C23 H23 119.9
C23 C24 C25 119.96(18)
C23 C24 H24 120.0
C25 C24 H24 120.0
C24 C25 C20 120.45(16)
C24 C25 H25 119.8
C20 C25 H25 119.8

loop_
_geom_bond_atom_site_label_1
_geom_bond_atom_site_label_2
_geom_bond_distance
S1 C18 1.719(2)
S1 C15 1.7258(15)
N1 C1 1.460(2)
N1 C19 1.467(2)
N1 C14 1.478(2)
C1 C4 1.545(2)
C1 C2 1.549(2)
C1 H1 1.0000
C2 C3 1.548(2)
C2 H2A 0.9900
C2 H2B 0.9900
C3 C4 1.552(3)
C3 H3A 0.9900
C3 H3B 0.9900
C4 C5 1.521(2)
C4 H4 1.0000
C5 C6 1.534(2)
C5 H5A 0.9900
C5 H5B 0.9900
C6 C7A 1.491(15)
C6 C7 1.548(4)
C6 H6A 0.9900
C6 H6B 0.9900
C6 H6C 0.9900
C6 H6D 0.9900
C7 C8 1.500(4)
C7 H7A 0.9900
C7 H7B 0.9900
C8 C9 1.399(5)
C8 C13 1.401(5)
C9 C10 1.394(4)
C9 H9 0.9500
C10 C11 1.383(5)
C10 H10 0.9500
C11 C12 1.375(6)
C11 H11 0.9500
C12 C13 1.396(5)
C12 H12 0.9500
C13 H13 0.9500
C7A C8A 1.518(19)
C7A H7A1 0.9900
C7A H7A2 0.9900
C8A C9A 1.396(18)
C8A C13A 1.409(18)
C9A C10A 1.383(16)
C9A H9A 0.9500
C10A C11A 1.338(18)
C10A H10A 0.9500
C11A C12A 1.388(17)
C11A H11A 0.9500
C12A C13A 1.389(15)
C12A H12A 0.9500
C13A H13A 0.9500
C14 C15 1.512(2)
C14 H14A 0.9900
C14 H14B 0.9900
C15 C16 1.370(2)
C16 C17 1.423(3)
C16 H16 0.9500
C17 C18 1.361(3)
C17 H17 0.9500
C18 H18 0.9500
C19 C20 1.514(2)
C19 H19A 0.9900
C19 H19B 0.9900
C20 C25 1.397(2)
C20 C21 1.413(2)
C21 C22 1.374(3)
C21 H21 0.9500
C22 C23 1.383(3)
C22 H22 0.9500
C23 C24 1.388(3)
C23 H23 0.9500
C24 C25 1.391(3)
C24 H24 0.9500
C25 H25 0.9500
